data_2013156
loop_
_publ_author_name
'Janczak, Jan'
'Kubiak, Ryszard'

_publ_section_title
;
 Bis{[phthalocyaninato(2--)]arsenic(III)}
 tetradecaiodotetraarsenic(III)
;
_journal_issue 2
_journal_name_full 'Acta Crystallographica Section C'
_journal_page_first m70
_journal_page_last m72
_journal_paper_doi 10.1107/S0108270102020759
_journal_volume 59
_journal_year 2003
_chemical_formula_iupac '[As (C32 H16 N8)]2 [As4 I14]'
_chemical_formula_moiety '2C32 H16 As N8 + , As4 I14 2-'
_chemical_formula_sum 'C64 H32 As6 I14 N16'
_chemical_formula_weight 3251.18
_chemical_melting_point decomposition
_chemical_name_common
;
Arsenic phthalocyanine--arsenic iodide'
;
_chemical_name_systematic
;
Bis{[phthalocyaninato(2-)]arsenic(III)} tetradecaiodotetraarsenic(III)
;
_space_group_IT_number 2
_symmetry_cell_setting triclinic
_symmetry_space_group_name_Hall '-P 1'
_symmetry_space_group_name_H-M 'P -1'
_atom_sites_solution_hydrogens geom
_atom_sites_solution_primary direct
_atom_sites_solution_secondary difmap
_cell_angle_alpha 82.32(3)
_cell_angle_beta 71.63(3)
_cell_angle_gamma 83.05(3)
_cell_formula_units_Z 1
_cell_length_a 12.081(2)
_cell_length_b 12.600(2)
_cell_length_c 13.950(3)
_cell_measurement_reflns_used 6210
_cell_measurement_temperature 293(2)
_cell_measurement_theta_max 26.73
_cell_measurement_theta_min 3.27
_cell_volume 1990.2(7)
_computing_cell_refinement 'KM-4 CCD Software'
_computing_data_collection 'KM-4 CCD Software (Kuma Diffraction, 1999)'
_computing_data_reduction 'KM-4 CCD Software'
_computing_molecular_graphics 'SHELXTL (Sheldrick, 1990)'
_computing_publication_material SHELXL97
_computing_structure_refinement 'SHELXL97 (Sheldrick, 1997)'
_computing_structure_solution 'SHELXS97 (Sheldrick, 1997)'
_diffrn_ambient_temperature 293(2)
_diffrn_detector_area_resol_mean '1024 x 1024 with blocks 2 x 2'
_diffrn_measured_fraction_theta_full 0.950
_diffrn_measured_fraction_theta_max 0.950
_diffrn_measurement_device_type 'Kuma KM-4 with two-dimensional CCD area-detector'
_diffrn_measurement_method \w
_diffrn_radiation_monochromator graphite
_diffrn_radiation_source 'fine-focus sealed tube'
_diffrn_radiation_type MoK\a
_diffrn_radiation_wavelength 0.71073
_diffrn_reflns_av_R_equivalents 0.016
_diffrn_reflns_av_sigmaI/netI 0.024
_diffrn_reflns_limit_h_max 15
_diffrn_reflns_limit_h_min -12
_diffrn_reflns_limit_k_max 15
_diffrn_reflns_limit_k_min -15
_diffrn_reflns_limit_l_max 17
_diffrn_reflns_limit_l_min -17
_diffrn_reflns_number 15578
_diffrn_reflns_theta_full 26.73
_diffrn_reflns_theta_max 26.73
_diffrn_reflns_theta_min 3.27
_exptl_absorpt_coefficient_mu 7.970
_exptl_absorpt_correction_T_max 0.402
_exptl_absorpt_correction_T_min 0.127
_exptl_absorpt_correction_type analytical
_exptl_absorpt_process_details 'face-indexed (SHELXTL; Sheldrick, 1990)'
_exptl_crystal_colour black-violet
_exptl_crystal_density_diffrn 2.713
_exptl_crystal_density_meas 2.71
_exptl_crystal_density_method 'flotation in what'
_exptl_crystal_description paralellepiped
_exptl_crystal_F_000 1468
_exptl_crystal_size_max 0.44
_exptl_crystal_size_mid 0.15
_exptl_crystal_size_min 0.14
_refine_diff_density_max 0.60
_refine_diff_density_min -0.65
_refine_ls_extinction_coef 0.00059(6)
_refine_ls_extinction_expression Fc^*^=kFc[1+0.001xFc^2^\l^3^/sin(2\q)]^-1/4^
_refine_ls_extinction_method 'SHELXL97 (Sheldrick, 1997)'
_refine_ls_goodness_of_fit_ref 1.001
_refine_ls_hydrogen_treatment constr
_refine_ls_matrix_type full
_refine_ls_number_parameters 452
_refine_ls_number_reflns 8037
_refine_ls_number_restraints 0
_refine_ls_restrained_S_all 1.001
_refine_ls_R_factor_all 0.040
_refine_ls_R_factor_gt 0.027
_refine_ls_shift/su_max 0.003
_refine_ls_shift/su_mean 0.000
_refine_ls_structure_factor_coef Fsqd
_refine_ls_weighting_details 'calc w = 1/[\s^2^(Fo^2^)+(0.0294P)^2^] where P=(Fo^2^+2Fc^2^)/3'
_refine_ls_weighting_scheme calc
_refine_ls_wR_factor_gt 0.053
_refine_ls_wR_factor_ref 0.057
_reflns_number_gt 6210
_reflns_number_total 8037
_reflns_threshold_expression I>2\s(I)
_cod_data_source_file gd1232.cif
_cod_data_source_block I
_cod_database_code 2013156
_cod_database_fobs_code 2013156

loop_
_symmetry_equiv_pos_as_xyz
'x, y, z'
'-x, -y, -z'

loop_
_atom_site_label
_atom_site_fract_x
_atom_site_fract_y
_atom_site_fract_z
_atom_site_U_iso_or_equiv
_atom_site_adp_type
_atom_site_calc_flag
_atom_site_refinement_flags
_atom_site_occupancy
_atom_site_disorder_assembly
_atom_site_disorder_group
_atom_site_type_symbol
I1 -0.14007(2) 0.66906(2) 0.34360(2) 0.05007(8) Uani d . 1 . . I
I2 -0.04973(2) 0.61635(2) 0.599871(18) 0.04586(7) Uani d . 1 . . I
I3 0.20274(2) 0.63400(2) 0.177721(19) 0.04840(8) Uani d . 1 . . I
I4 0.09710(3) 0.84230(2) 0.38551(3) 0.06963(10) Uani d . 1 . . I
I5 0.31390(3) 0.54212(3) 0.45388(3) 0.07663(11) Uani d . 1 . . I
I6 0.51900(3) 0.77568(3) 0.39807(3) 0.06907(10) Uani d . 1 . . I
I7 0.59899(3) 0.54383(3) 0.22108(3) 0.08061(11) Uani d . 1 . . I
As1 0.23402(3) 0.91727(3) 0.04461(3) 0.03357(9) Uani d . 1 . . As
As2 0.42009(4) 0.67076(4) 0.30478(4) 0.05515(12) Uani d . 1 . . As
As3 0.05523(3) 0.63816(3) 0.38813(3) 0.03906(10) Uani d . 1 . . As
N1 0.3455(2) 0.9230(2) -0.1030(2) 0.0356(7) Uani d . 1 . . N
N2 0.4668(2) 1.0653(2) -0.1056(2) 0.0385(7) Uani d . 1 . . N
N3 0.2841(2) 1.0705(2) 0.0352(2) 0.0334(6) Uani d . 1 . . N
N4 0.1360(2) 1.1358(2) 0.1837(2) 0.0364(7) Uani d . 1 . . N
N5 0.0756(2) 0.9880(2) 0.1217(2) 0.0316(6) Uani d . 1 . . N
N6 -0.0573(2) 0.8608(2) 0.1126(2) 0.0356(7) Uani d . 1 . . N
N7 0.1357(2) 0.8430(2) -0.0159(2) 0.0361(7) Uani d . 1 . . N
N8 0.2869(3) 0.7711(2) -0.1592(2) 0.0399(7) Uani d . 1 . . N
C1 0.3615(3) 0.8418(3) -0.1664(3) 0.0381(8) Uani d . 1 . . C
C2 0.4720(3) 0.8466(3) -0.2437(3) 0.0439(9) Uani d . 1 . . C
C3 0.5279(3) 0.7848(3) -0.3231(3) 0.0466(9) Uani d . 1 . . C
H3 0.4928 0.7275 -0.3335 0.056 Uiso calc R 1 . . H
C4 0.6374(3) 0.8101(4) -0.3868(3) 0.0536(11) Uani d . 1 . . C
H4 0.6767 0.7689 -0.4399 0.064 Uiso calc R 1 . . H
C5 0.6895(4) 0.8990(4) -0.3709(3) 0.0581(12) Uani d . 1 . . C
H5 0.7633 0.9142 -0.4138 0.070 Uiso calc R 1 . . H
C6 0.6347(3) 0.9635(3) -0.2942(3) 0.0487(10) Uani d . 1 . . C
H6 0.6688 1.0223 -0.2854 0.058 Uiso calc R 1 . . H
C7 0.5233(3) 0.9354(3) -0.2293(3) 0.0404(9) Uani d . 1 . . C
C8 0.4439(3) 0.9808(3) -0.1414(3) 0.0381(9) Uani d . 1 . . C
C9 0.3900(3) 1.1075(3) -0.0250(3) 0.0362(8) Uani d . 1 . . C
C10 0.4119(3) 1.1986(3) 0.0136(3) 0.0341(8) Uani d . 1 . . C
C11 0.5047(3) 1.2655(3) -0.0189(3) 0.0434(9) Uani d . 1 . . C
H11 0.5679 1.2537 -0.0763 0.052 Uiso calc R 1 . . H
C12 0.4985(3) 1.3491(3) 0.0373(3) 0.0506(11) Uani d . 1 . . C
H12 0.5600 1.3931 0.0179 0.061 Uiso calc R 1 . . H
C13 0.4025(3) 1.3707(3) 0.1233(3) 0.0491(10) Uani d . 1 . . C
H13 0.4016 1.4277 0.1596 0.059 Uiso calc R 1 . . H
C14 0.3091(3) 1.3062(3) 0.1534(3) 0.0434(9) Uani d . 1 . . C
H14 0.2434 1.3208 0.2080 0.052 Uiso calc R 1 . . H
C15 0.3175(3) 1.2195(3) 0.0991(3) 0.0390(9) Uani d . 1 . . C
C16 0.2377(3) 1.1394(3) 0.1099(3) 0.0393(8) Uani d . 1 . . C
C17 0.0603(3) 1.0669(3) 0.1869(3) 0.0352(8) Uani d . 1 . . C
C18 -0.0561(3) 1.0702(3) 0.2584(3) 0.0362(8) Uani d . 1 . . C
C19 -0.1103(3) 1.1331(3) 0.3358(3) 0.0442(9) Uani d . 1 . . C
H19 -0.0722 1.1864 0.3496 0.053 Uiso calc R 1 . . H
C20 -0.2235(3) 1.1142(4) 0.3924(3) 0.0552(11) Uani d . 1 . . C
H20 -0.2624 1.1547 0.4462 0.066 Uiso calc R 1 . . H
C21 -0.2810(3) 1.0346(3) 0.3699(3) 0.0479(10) Uani d . 1 . . C
H21 -0.3575 1.0241 0.4094 0.058 Uiso calc R 1 . . H
C22 -0.2286(3) 0.9716(3) 0.2920(3) 0.0409(9) Uani d . 1 . . C
H22 -0.2676 0.9192 0.2779 0.049 Uiso calc R 1 . . H
C23 -0.1124(3) 0.9907(3) 0.2343(3) 0.0384(9) Uani d . 1 . . C
C24 -0.0304(3) 0.9388(3) 0.1505(3) 0.0383(9) Uani d . 1 . . C
C25 0.0204(3) 0.8157(3) 0.0360(3) 0.0374(8) Uani d . 1 . . C
C26 -0.0047(3) 0.7296(3) -0.0087(3) 0.0369(8) Uani d . 1 . . C
C27 -0.1041(3) 0.6734(3) 0.0133(3) 0.0464(9) Uani d . 1 . . C
H27 -0.1702 0.6889 0.0672 0.056 Uiso calc R 1 . . H
C28 -0.1019(4) 0.5949(3) -0.0466(3) 0.0499(10) Uani d . 1 . . C
H28 -0.1670 0.5560 -0.0318 0.060 Uiso calc R 1 . . H
C29 -0.0037(4) 0.5715(3) -0.1297(3) 0.0507(10) Uani d . 1 . . C
H29 -0.0054 0.5188 -0.1700 0.061 Uiso calc R 1 . . H
C30 0.0959(4) 0.6267(3) -0.1521(3) 0.0488(10) Uani d . 1 . . C
H30 0.1610 0.6116 -0.2070 0.059 Uiso calc R 1 . . H
C31 0.0962(3) 0.7032(3) -0.0920(3) 0.0410(9) Uani d . 1 . . C
C32 0.1819(3) 0.7738(3) -0.0914(3) 0.0386(8) Uani d . 1 . . C

loop_
_atom_site_aniso_label
_atom_site_aniso_U_11
_atom_site_aniso_U_22
_atom_site_aniso_U_33
_atom_site_aniso_U_12
_atom_site_aniso_U_13
_atom_site_aniso_U_23
I1 0.03352(13) 0.06031(17) 0.05398(16) -0.00404(12) -0.01486(12) 0.00649(13)
I2 0.05039(15) 0.04536(15) 0.03614(13) -0.00687(12) -0.00399(11) -0.00420(10)
I3 0.03833(14) 0.06077(17) 0.03991(14) -0.01447(12) -0.00229(11) 0.00216(12)
I4 0.1052(3) 0.04647(17) 0.0705(2) -0.03018(17) -0.04276(19) 0.00902(14)
I5 0.04972(17) 0.0941(3) 0.0809(2) -0.03012(18) -0.01815(16) 0.02663(19)
I6 0.04821(17) 0.0753(2) 0.0884(2) -0.01425(16) -0.02117(16) -0.01537(18)
I7 0.0622(2) 0.0930(3) 0.0830(2) -0.00308(19) -0.01381(18) -0.0196(2)
As1 0.02712(17) 0.0376(2) 0.03404(19) -0.00241(15) -0.00896(15) 0.00195(15)
As2 0.0404(2) 0.0689(3) 0.0568(3) -0.0147(2) -0.0181(2) 0.0087(2)
As3 0.03171(19) 0.0435(2) 0.0405(2) -0.01045(17) -0.00990(16) 0.00509(16)
N1 0.0297(15) 0.0420(17) 0.0325(15) -0.0052(13) -0.0088(13) 0.0052(13)
N2 0.0328(15) 0.0398(17) 0.0365(16) -0.0066(13) -0.0013(13) -0.0005(13)
N3 0.0204(13) 0.0383(16) 0.0361(16) -0.0030(12) -0.0041(12) 0.0042(13)
N4 0.0283(15) 0.0425(17) 0.0368(16) -0.0044(13) -0.0080(13) -0.0013(13)
N5 0.0243(13) 0.0359(15) 0.0337(15) -0.0066(12) -0.0092(12) 0.0044(12)
N6 0.0288(15) 0.0393(17) 0.0352(16) -0.0139(13) -0.0028(13) 0.0019(13)
N7 0.0300(15) 0.0324(16) 0.0459(18) -0.0033(13) -0.0136(13) 0.0022(13)
N8 0.0343(16) 0.0442(18) 0.0397(17) -0.0032(14) -0.0122(14) 0.0034(14)
C1 0.0333(18) 0.040(2) 0.038(2) 0.0032(16) -0.0090(16) -0.0059(16)
C2 0.036(2) 0.050(2) 0.045(2) 0.0011(18) -0.0157(17) -0.0017(18)
C3 0.041(2) 0.051(2) 0.044(2) 0.0026(18) -0.0055(18) -0.0164(19)
C4 0.040(2) 0.072(3) 0.043(2) 0.010(2) -0.0056(18) -0.017(2)
C5 0.036(2) 0.086(3) 0.042(2) 0.000(2) 0.0002(19) -0.005(2)
C6 0.033(2) 0.056(3) 0.049(2) -0.0040(19) -0.0037(18) 0.0008(19)
C7 0.0308(18) 0.044(2) 0.042(2) 0.0040(16) -0.0084(16) 0.0001(17)
C8 0.0285(17) 0.040(2) 0.040(2) -0.0025(16) -0.0084(16) 0.0133(16)
C9 0.0292(17) 0.0373(19) 0.040(2) -0.0043(15) -0.0097(15) 0.0042(15)
C10 0.0247(16) 0.0355(19) 0.0370(19) -0.0012(15) -0.0062(15) 0.0048(15)
C11 0.0317(19) 0.050(2) 0.043(2) -0.0038(17) -0.0053(17) 0.0012(18)
C12 0.036(2) 0.041(2) 0.070(3) -0.0116(18) -0.013(2) 0.012(2)
C13 0.043(2) 0.039(2) 0.065(3) -0.0008(18) -0.017(2) -0.0062(19)
C14 0.0328(19) 0.043(2) 0.054(2) -0.0022(17) -0.0109(17) -0.0086(18)
C15 0.0246(17) 0.038(2) 0.052(2) -0.0021(15) -0.0097(16) 0.0015(17)
C16 0.0291(18) 0.045(2) 0.044(2) -0.0076(16) -0.0128(16) 0.0014(17)
C17 0.0262(17) 0.040(2) 0.0379(19) -0.0023(15) -0.0090(15) -0.0011(16)
C18 0.0249(16) 0.0382(19) 0.039(2) -0.0044(15) -0.0030(15) 0.0033(15)
C19 0.0318(19) 0.049(2) 0.050(2) 0.0002(17) -0.0096(17) -0.0057(18)
C20 0.038(2) 0.073(3) 0.050(2) -0.002(2) -0.0056(19) -0.010(2)
C21 0.0265(18) 0.068(3) 0.040(2) -0.0026(19) 0.0006(16) 0.0004(19)
C22 0.0277(17) 0.045(2) 0.045(2) -0.0044(16) -0.0083(16) 0.0071(17)
C23 0.0214(16) 0.046(2) 0.042(2) -0.0069(15) -0.0072(15) 0.0148(16)
C24 0.0207(16) 0.046(2) 0.045(2) -0.0090(15) -0.0089(15) 0.0094(17)
C25 0.0320(18) 0.038(2) 0.042(2) -0.0017(16) -0.0134(16) 0.0005(16)
C26 0.0365(19) 0.0295(18) 0.051(2) -0.0085(16) -0.0231(17) 0.0043(16)
C27 0.042(2) 0.049(2) 0.048(2) -0.0061(19) -0.0143(18) 0.0001(19)
C28 0.047(2) 0.045(2) 0.063(3) -0.0097(19) -0.025(2) 0.001(2)
C29 0.063(3) 0.042(2) 0.056(3) -0.011(2) -0.029(2) -0.0019(19)
C30 0.052(2) 0.056(3) 0.045(2) -0.004(2) -0.024(2) -0.0051(19)
C31 0.041(2) 0.042(2) 0.041(2) -0.0071(17) -0.0138(17) -0.0024(17)
C32 0.0367(19) 0.0358(19) 0.044(2) -0.0036(16) -0.0145(17) 0.0008(16)

loop_
_atom_type_symbol
_atom_type_description
_atom_type_scat_dispersion_real
_atom_type_scat_dispersion_imag
_atom_type_scat_source
C C 0.0033 0.0016 'International Tables Vol C Tables 4.2.6.8 and 6.1.1.4'
H H 0.0000 0.0000 'International Tables Vol C Tables 4.2.6.8 and 6.1.1.4'
N N 0.0061 0.0033 'International Tables Vol C Tables 4.2.6.8 and 6.1.1.4'
As As 0.0499 2.0058 'International Tables Vol C Tables 4.2.6.8 and 6.1.1.4'
I I -0.4742 1.8119 'International Tables Vol C Tables 4.2.6.8 and 6.1.1.4'

loop_
_geom_angle_atom_site_label_1
_geom_angle_atom_site_label_2
_geom_angle_atom_site_label_3
_geom_angle_site_symmetry_3
_geom_angle
_geom_angle_publ_flag
N7 As1 N5 . 83.18(12) y
N7 As1 N3 . 137.15(11) y
N5 As1 N3 . 82.03(11) y
N7 As1 N1 . 82.21(12) y
N5 As1 N1 . 137.90(11) y
N3 As1 N1 . 82.43(12) y
N1 As1 I3 . 113.51(9) y
N3 As1 I3 . 149.95(8) y
N5 As1 I3 . 99.02(8) y
N7 As1 I3 . 72.21(8) y
I5 As2 I7 . 99.50(4) y
I5 As2 I6 . 99.29(3) y
I7 As2 I6 . 98.39(3) y
I1 As3 I4 . 99.68(3) y
I1 As3 I2 . 95.52(3) y
I4 As3 I2 . 92.79(4) y
I1 As3 I3 . 94.68(3) y
I4 As3 I3 . 90.53(4) y
I2 As3 I3 . 168.59(2) y
I1 As3 I5 . 168.89(2) y
I1 As3 I2 2_566 90.83(3) y
I3 As2 I6 . 155.07(2) y
I3 As2 I7 . 103.73(3) y
I3 As2 I5 . 88.36(3) y
I3 As2 I4 . 60.80(3) y
I4 As2 I6 . 96.74(3) y
I4 As2 I7 . 164.53(2) y
I4 As2 I5 . 81.16(3) y
I2 As3 I2 2_566 86.47(3) y
As1 I3 As3 . 110.72(3) y
As2 I3 As3 . 78.83(2) y
As2 I4 As3 . 73.87(3) y
As2 I5 As3 . 86.36(3) y
C8 N1 C1 . 106.4(3) ?
C8 N1 As1 . 125.7(2) ?
C1 N1 As1 . 123.9(2) ?
C8 N2 C9 . 121.1(3) ?
C16 N3 C9 . 106.6(3) ?
C16 N3 As1 . 124.2(2) ?
C9 N3 As1 . 125.9(2) ?
C17 N4 C16 . 121.0(3) ?
C17 N5 C24 . 106.8(3) ?
C17 N5 As1 . 124.4(2) ?
C24 N5 As1 . 124.3(2) ?
C24 N6 C25 . 120.3(3) ?
C32 N7 C25 . 106.6(3) ?
C32 N7 As1 . 124.0(2) ?
C25 N7 As1 . 124.4(2) ?
C1 N8 C32 . 121.9(3) ?
N8 C1 N1 . 126.3(3) ?
N8 C1 C2 . 123.5(3) ?
N1 C1 C2 . 110.2(3) ?
C3 C2 C7 . 120.9(3) ?
C3 C2 C1 . 132.5(4) ?
C7 C2 C1 . 106.7(3) ?
C4 C3 C2 . 118.8(4) ?
C4 C3 H3 . 120.6 ?
C2 C3 H3 . 120.6 ?
C3 C4 C5 . 120.0(4) ?
C3 C4 H4 . 120.0 ?
C5 C4 H4 . 120.0 ?
C6 C5 C4 . 122.5(4) ?
C6 C5 H5 . 118.7 ?
C4 C5 H5 . 118.7 ?
C5 C6 C7 . 116.5(4) ?
C5 C6 H6 . 121.7 ?
C7 C6 H6 . 121.7 ?
C2 C7 C6 . 121.3(4) ?
C2 C7 C8 . 106.7(3) ?
C6 C7 C8 . 132.0(4) ?
N2 C8 N1 . 127.6(3) ?
N2 C8 C7 . 122.4(3) ?
N1 C8 C7 . 110.0(3) ?
N2 C9 N3 . 128.1(3) ?
N2 C9 C10 . 122.1(3) ?
N3 C9 C10 . 109.8(3) ?
C15 C10 C11 . 119.8(3) ?
C15 C10 C9 . 107.7(3) ?
C11 C10 C9 . 132.5(3) ?
C12 C11 C10 . 117.6(3) ?
C12 C11 H11 . 121.2 ?
C10 C11 H11 . 121.2 ?
C11 C12 C13 . 122.6(4) ?
C11 C12 H12 . 118.7 ?
C13 C12 H12 . 118.7 ?
C14 C13 C12 . 119.7(4) ?
C14 C13 H13 . 120.2 ?
C12 C13 H13 . 120.2 ?
C15 C14 C13 . 117.6(4) ?
C15 C14 H14 . 121.2 ?
C13 C14 H14 . 121.2 ?
C14 C15 C10 . 122.6(3) ?
C14 C15 C16 . 131.4(3) ?
C10 C15 C16 . 105.9(3) ?
N4 C16 N3 . 127.6(3) ?
N4 C16 C15 . 122.5(4) ?
N3 C16 C15 . 109.9(3) ?
N4 C17 N5 . 127.0(3) ?
N4 C17 C18 . 122.0(3) ?
N5 C17 C18 . 110.8(3) ?
C19 C18 C23 . 122.7(3) ?
C19 C18 C17 . 131.8(3) ?
C23 C18 C17 . 105.5(3) ?
C18 C19 C20 . 117.3(4) ?
C18 C19 H19 . 121.3 ?
C20 C19 H19 . 121.3 ?
C19 C20 C21 . 120.9(4) ?
C19 C20 H20 . 119.6 ?
C21 C20 H20 . 119.6 ?
C22 C21 C20 . 122.6(3) ?
C22 C21 H21 . 118.7 ?
C20 C21 H21 . 118.7 ?
C21 C22 C23 . 116.5(4) ?
C21 C22 H22 . 121.8 ?
C23 C22 H22 . 121.8 ?
C18 C23 C22 . 120.0(4) ?
C18 C23 C24 . 108.3(3) ?
C22 C23 C24 . 131.6(4) ?
N6 C24 N5 . 129.2(3) ?
N6 C24 C23 . 122.3(3) ?
N5 C24 C23 . 108.5(3) ?
N6 C25 N7 . 128.1(3) ?
N6 C25 C26 . 122.6(3) ?
N7 C25 C26 . 109.3(3) ?
C27 C26 C25 . 132.4(4) ?
C27 C26 C31 . 119.4(3) ?
C25 C26 C31 . 108.1(3) ?
C28 C27 C26 . 118.4(4) ?
C28 C27 H27 . 120.8 ?
C26 C27 H27 . 120.8 ?
C27 C28 C29 . 121.7(4) ?
C27 C28 H28 . 119.1 ?
C29 C28 H28 . 119.1 ?
C30 C29 C28 . 120.3(4) ?
C30 C29 H29 . 119.8 ?
C28 C29 H29 . 119.8 ?
C31 C30 C29 . 118.7(4) ?
C31 C30 H30 . 120.6 ?
C29 C30 H30 . 120.6 ?
C30 C31 C26 . 121.3(3) ?
C30 C31 C32 . 133.8(4) ?
C26 C31 C32 . 104.8(3) ?
N8 C32 N7 . 127.8(3) ?
N8 C32 C31 . 121.1(3) ?
N7 C32 C31 . 111.0(3) ?

loop_
_geom_bond_atom_site_label_1
_geom_bond_atom_site_label_2
_geom_bond_site_symmetry_2
_geom_bond_distance
_geom_bond_publ_flag
I1 As3 . 2.5963(7) y
I2 As3 . 2.8133(10) y
I3 As3 . 2.9182(11) y
I4 As3 . 2.6742(8) y
I5 As2 . 2.5533(12) y
I6 As2 . 2.5868(9) y
I7 As2 . 2.5816(12) y
As1 N7 . 2.028(3) y
As1 N5 . 2.039(3) y
As1 N3 . 2.068(3) y
As1 N1 . 2.073(3) y
As1 I3 . 3.8004(13) y
As2 I3 . 3.7011(10) y
As2 I4 . 4.1238(15) y
As3 I5 . 3.5590(10) y
As3 I2 2_566 3.1964(9) y
N1 C8 . 1.390(4) ?
N1 C1 . 1.397(5) ?
N2 C8 . 1.327(5) ?
N2 C9 . 1.338(5) ?
N3 C16 . 1.382(5) ?
N3 C9 . 1.387(4) ?
N4 C17 . 1.322(4) ?
N4 C16 . 1.333(4) ?
N5 C17 . 1.393(5) ?
N5 C24 . 1.409(4) ?
N6 C24 . 1.295(5) ?
N6 C25 . 1.322(4) ?
N7 C32 . 1.392(5) ?
N7 C25 . 1.413(4) ?
N8 C1 . 1.316(5) ?
N8 C32 . 1.321(5) ?
C1 C2 . 1.429(5) ?
C2 C3 . 1.386(5) ?
C2 C7 . 1.409(5) ?
C3 C4 . 1.387(5) ?
C3 H3 . 0.9300 ?
C4 C5 . 1.423(6) ?
C4 H4 . 0.9300 ?
C5 C6 . 1.378(6) ?
C5 H5 . 0.9300 ?
C6 C7 . 1.420(5) ?
C6 H6 . 0.9300 ?
C7 C8 . 1.436(5) ?
C9 C10 . 1.416(5) ?
C10 C15 . 1.394(5) ?
C10 C11 . 1.407(5) ?
C11 C12 . 1.377(6) ?
C11 H11 . 0.9300 ?
C12 C13 . 1.411(6) ?
C12 H12 . 0.9300 ?
C13 C14 . 1.394(5) ?
C13 H13 . 0.9300 ?
C14 C15 . 1.387(5) ?
C14 H14 . 0.9300 ?
C15 C16 . 1.440(5) ?
C17 C18 . 1.446(4) ?
C18 C19 . 1.371(5) ?
C18 C23 . 1.407(5) ?
C19 C20 . 1.377(5) ?
C19 H19 . 0.9300 ?
C20 C21 . 1.407(6) ?
C20 H20 . 0.9300 ?
C21 C22 . 1.374(5) ?
C21 H21 . 0.9300 ?
C22 C23 . 1.412(5) ?
C22 H22 . 0.9300 ?
C23 C24 . 1.446(5) ?
C25 C26 . 1.427(5) ?
C26 C27 . 1.398(5) ?
C26 C31 . 1.434(5) ?
C27 C28 . 1.370(6) ?
C27 H27 . 0.9300 ?
C28 C29 . 1.407(6) ?
C28 H28 . 0.9300 ?
C29 C30 . 1.392(6) ?
C29 H29 . 0.9300 ?
C30 C31 . 1.360(5) ?
C30 H30 . 0.9300 ?
C31 C32 . 1.447(5) ?
